data_7251286
loop_
_publ_author_name
'Groslambert, Loic'
'Padilla-Hernandez, Andres'
'Hasija, Avantika'
'Aubert, Emmanuel'
'Pale, Patrick'
'Mamane, Victor'

_publ_section_title
;
 Supramolecular Assemblies Involving Triaryltelluronium Cations: Combining
 Chalcogen Bonding, Hydrogen Bonding and Lone Pair--pi Interactions
;
_journal_name_full CrystEngComm
_journal_paper_doi 10.1039/D5CE00866B
_journal_year 2025
_chemical_formula_moiety 'C24 H9 F18 Te, C F3 O3 S, 2(C3 H6 O)'
_chemical_formula_sum 'C31 H21 F21 O5 S Te'
_chemical_formula_weight 1032.14
_space_group_crystal_system triclinic
_space_group_IT_number 2
_space_group_name_Hall '-P 1'
_space_group_name_H-M_alt 'P -1'
_atom_sites_solution_hydrogens geom
_atom_sites_solution_primary direct
_atom_sites_solution_secondary difmap
_audit_creation_method SHELXL-2014/7
_audit_update_record
;
2025-08-26 deposited with the CCDC.	2025-11-25 downloaded from the CCDC.
;
_cell_angle_alpha 85.3270(10)
_cell_angle_beta 64.4190(10)
_cell_angle_gamma 83.5630(10)
_cell_formula_units_Z 2
_cell_length_a 12.3302(4)
_cell_length_b 12.3606(4)
_cell_length_c 13.6476(5)
_cell_measurement_reflns_used 9919
_cell_measurement_temperature 120(2)
_cell_measurement_theta_max 27.52
_cell_measurement_theta_min 2.36
_cell_volume 1863.02(11)
_computing_cell_refinement 'Bruker SAINT'
_computing_data_collection 'Bruker APEX4'
_computing_data_reduction 'Bruker SAINT'
_computing_molecular_graphics 'Bruker SHELXTL'
_computing_publication_material 'Bruker SHELXTL'
_computing_structure_refinement 'SHELXL-2014/7 (Sheldrick, 2014)'
_computing_structure_solution 'SHELXT 2014/5 (Sheldrick, 2014)'
_diffrn_ambient_temperature 120(2)
_diffrn_measured_fraction_theta_full 0.999
_diffrn_measured_fraction_theta_max 0.998
_diffrn_measurement_device_type 'Bruker PHOTON-III CPAD'
_diffrn_measurement_method '\f and \w shuterless scans'
_diffrn_radiation_type MoK\a
_diffrn_radiation_wavelength 0.71073
_diffrn_reflns_av_R_equivalents 0.0650
_diffrn_reflns_av_unetI/netI 0.0318
_diffrn_reflns_Laue_measured_fraction_full 0.999
_diffrn_reflns_Laue_measured_fraction_max 0.998
_diffrn_reflns_limit_h_max 16
_diffrn_reflns_limit_h_min -16
_diffrn_reflns_limit_k_max 16
_diffrn_reflns_limit_k_min -16
_diffrn_reflns_limit_l_max 18
_diffrn_reflns_limit_l_min -18
_diffrn_reflns_number 83749
_diffrn_reflns_point_group_measured_fraction_full 0.999
_diffrn_reflns_point_group_measured_fraction_max 0.998
_diffrn_reflns_theta_full 25.242
_diffrn_reflns_theta_max 28.058
_diffrn_reflns_theta_min 2.300
_diffrn_source 'Mo-ImuS 3.0 microfocus tube'
_exptl_absorpt_coefficient_mu 0.999
_exptl_absorpt_correction_T_max 0.7456
_exptl_absorpt_correction_T_min 0.7002
_exptl_absorpt_correction_type multi-scan
_exptl_absorpt_process_details sadabs
_exptl_crystal_colour colourless
_exptl_crystal_density_diffrn 1.840
_exptl_crystal_description plate
_exptl_crystal_F_000 1008
_exptl_crystal_size_max 0.140
_exptl_crystal_size_mid 0.100
_exptl_crystal_size_min 0.060
_refine_diff_density_max 1.904
_refine_diff_density_min -1.925
_refine_diff_density_rms 0.140
_refine_ls_extinction_method none
_refine_ls_goodness_of_fit_ref 1.035
_refine_ls_hydrogen_treatment constr
_refine_ls_matrix_type full
_refine_ls_number_parameters 571
_refine_ls_number_reflns 9040
_refine_ls_number_restraints 6
_refine_ls_restrained_S_all 1.045
_refine_ls_R_factor_all 0.0706
_refine_ls_R_factor_gt 0.0598
_refine_ls_shift/su_max 0.000
_refine_ls_shift/su_mean 0.000
_refine_ls_structure_factor_coef Fsqd
_refine_ls_weighting_details 'w=1/[\s^2^(Fo^2^)+(0.0724P)^2^+9.9431P] where P=(Fo^2^+2Fc^2^)/3'
_refine_ls_weighting_scheme calc
_refine_ls_wR_factor_gt 0.1459
_refine_ls_wR_factor_ref 0.1552
_reflns_Friedel_coverage 0.000
_reflns_number_gt 7857
_reflns_number_total 9040
_reflns_threshold_expression 'I > 2\s(I)'
_cod_data_source_file d5ce00866b2.cif
_cod_data_source_block pplg221013
_cod_original_cell_volume 1863.03(11)
_cod_database_code 7251286
_shelx_shelxl_version_number 2014/7
_shelx_space_group_comment
;
The symmetry employed for this shelxl refinement is uniquely defined
by the following loop, which should always be used as a source of
symmetry information in preference to the above space-group names.
They are only intended as comments.
;
_shelx_estimated_absorpt_t_min 0.873
_shelx_estimated_absorpt_t_max 0.942

loop_
_space_group_symop_operation_xyz
'x, y, z'
'-x, -y, -z'

loop_
_atom_site_label
_atom_site_type_symbol
_atom_site_fract_x
_atom_site_fract_y
_atom_site_fract_z
_atom_site_U_iso_or_equiv
_atom_site_adp_type
_atom_site_occupancy
_atom_site_site_symmetry_order
_atom_site_calc_flag
_atom_site_refinement_flags_posn
_atom_site_refinement_flags_adp
_atom_site_refinement_flags_occupancy
_atom_site_disorder_assembly
_atom_site_disorder_group
C1 C 0.3197(4) 0.2501(4) 0.7650(4) 0.0285(9) Uani 1 1 d . . . . .
C2 C 0.3898(6) 0.2566(5) 0.8209(5) 0.0426(13) Uani 1 1 d . . . . .
H2 H 0.4327 0.3188 0.8112 0.051 Uiso 1 1 calc R U . . .
C3 C 0.3961(6) 0.1709(5) 0.8910(5) 0.0485(15) Uani 1 1 d . . . . .
C4 C 0.3345(6) 0.0789(5) 0.9047(4) 0.0439(14) Uani 1 1 d . . . . .
H4 H 0.3392 0.0203 0.9527 0.053 Uiso 1 1 calc R U . . .
C5 C 0.2665(5) 0.0743(5) 0.8471(4) 0.0378(11) Uani 1 1 d . . . . .
C6 C 0.2575(4) 0.1596(4) 0.7778(4) 0.0292(9) Uani 1 1 d . . . . .
H6 H 0.2092 0.1560 0.7397 0.035 Uiso 1 1 calc R U . . .
C7 C 0.4678(8) 0.1761(6) 0.9544(6) 0.084(3) Uani 1 1 d D . . . .
C8 C 0.1986(6) -0.0232(6) 0.8576(6) 0.064(2) Uani 1 1 d D . . . .
C9 C 0.2848(4) 0.3039(4) 0.5492(3) 0.0229(8) Uani 1 1 d . . . . .
C10 C 0.3508(4) 0.2051(4) 0.5126(4) 0.0258(9) Uani 1 1 d . . . . .
H10 H 0.4040 0.1726 0.5424 0.031 Uiso 1 1 calc R U . . .
C11 C 0.3373(5) 0.1547(4) 0.4313(4) 0.0317(10) Uani 1 1 d . . . . .
C12 C 0.2627(5) 0.2029(4) 0.3857(4) 0.0335(10) Uani 1 1 d . . . . .
H12 H 0.2545 0.1679 0.3301 0.040 Uiso 1 1 calc R U . . .
C13 C 0.1996(4) 0.3028(4) 0.4216(4) 0.0302(10) Uani 1 1 d . . . . .
C14 C 0.2093(4) 0.3545(4) 0.5039(4) 0.0261(9) Uani 1 1 d . . . . .
H14 H 0.1657 0.4228 0.5285 0.031 Uiso 1 1 calc R U . . .
C15 C 0.4060(6) 0.0470(5) 0.3918(6) 0.0465(14) Uani 1 1 d . . . . .
C16 C 0.1243(6) 0.3556(5) 0.3665(5) 0.0419(12) Uani 1 1 d . . . . .
C17 C 0.1268(4) 0.4392(4) 0.7592(4) 0.0261(9) Uani 1 1 d . . . . .
C18 C 0.0338(4) 0.3730(4) 0.7839(4) 0.0314(10) Uani 1 1 d . . . . .
H18 H 0.0494 0.3034 0.7534 0.038 Uiso 1 1 calc R U . . .
C19 C -0.0822(4) 0.4108(5) 0.8542(4) 0.0363(11) Uani 1 1 d . . . . .
C20 C -0.1069(4) 0.5128(5) 0.8978(4) 0.0378(12) Uani 1 1 d . . . . .
H20 H -0.1865 0.5367 0.9474 0.045 Uiso 1 1 calc R U . . .
C21 C -0.0136(4) 0.5795(5) 0.8678(4) 0.0325(10) Uani 1 1 d . . . . .
C22 C 0.1036(4) 0.5434(4) 0.7988(3) 0.0263(9) Uani 1 1 d . . . . .
H22 H 0.1673 0.5893 0.7789 0.032 Uiso 1 1 calc R U . . .
C23 C -0.1852(5) 0.3421(7) 0.8842(5) 0.0567(18) Uani 1 1 d D . . . .
C24 C -0.0407(5) 0.6917(5) 0.9104(5) 0.0440(13) Uani 1 1 d . . . . .
C25 C 0.7503(9) 0.2719(9) 0.5726(11) 0.039(2) Uani 0.55 1 d . . P A 1
C25B C 0.7227(11) 0.3124(10) 0.6215(13) 0.039(2) Uani 0.45 1 d . . P A 2
C26 C 0.4197(6) 0.6640(5) 0.7330(6) 0.0510(15) Uani 1 1 d . . . . .
H26A H 0.3560 0.6629 0.7083 0.076 Uiso 1 1 calc R U . . .
H26B H 0.4987 0.6589 0.6702 0.076 Uiso 1 1 calc R U . . .
H26C H 0.4088 0.7321 0.7695 0.076 Uiso 1 1 calc R U . . .
C27 C 0.4130(4) 0.5703(4) 0.8099(4) 0.0307(10) Uani 1 1 d . . . . .
C28 C 0.5047(6) 0.5573(6) 0.8553(5) 0.0525(16) Uani 1 1 d . . . . .
H28A H 0.4825 0.5013 0.9141 0.079 Uiso 1 1 calc R U . . .
H28B H 0.5076 0.6267 0.8837 0.079 Uiso 1 1 calc R U . . .
H28C H 0.5842 0.5354 0.7978 0.079 Uiso 1 1 calc R U . . .
C29 C 0.001(2) 0.017(2) 0.584(2) 0.124(7) Uani 0.5 1 d . . P B 1
H29A H -0.0772 0.0259 0.5794 0.186 Uiso 0.5 1 calc R U P B 1
H29B H 0.0288 -0.0608 0.5808 0.186 Uiso 0.5 1 calc R U P B 1
H29C H 0.0597 0.0567 0.5225 0.186 Uiso 0.5 1 calc R U P B 1
C30 C -0.015(2) 0.065(2) 0.6994(19) 0.073(4) Uani 0.5 1 d . . P B 1
C31 C -0.119(2) 0.033(2) 0.800(2) 0.105(7) Uani 0.5 1 d . . P B 1
H31A H -0.1108 0.0549 0.8631 0.157 Uiso 0.5 1 calc R U P B 1
H31B H -0.1214 -0.0468 0.8033 0.157 Uiso 0.5 1 calc R U P B 1
H31C H -0.1940 0.0680 0.7990 0.157 Uiso 0.5 1 calc R U P B 1
C29B C 0.115(2) -0.078(2) 0.644(2) 0.124(7) Uani 0.5 1 d . . P C 2
H29D H 0.1162 -0.1147 0.5827 0.186 Uiso 0.5 1 calc R U P C 2
H29E H 0.0851 -0.1262 0.7095 0.186 Uiso 0.5 1 calc R U P C 2
H29F H 0.1977 -0.0621 0.6280 0.186 Uiso 0.5 1 calc R U P C 2
C30B C 0.027(2) 0.037(2) 0.6651(19) 0.073(4) Uani 0.5 1 d . . P C 2
C31B C -0.085(2) 0.007(2) 0.731(2) 0.105(7) Uani 0.5 1 d . . P C 2
H31D H -0.1001 0.0135 0.8071 0.157 Uiso 0.5 1 calc R U P C 2
H31E H -0.0908 -0.0684 0.7183 0.157 Uiso 0.5 1 calc R U P C 2
H31F H -0.1452 0.0551 0.7157 0.157 Uiso 0.5 1 calc R U P C 2
O1 O 0.5920(4) 0.4536(5) 0.6207(5) 0.084(2) Uani 1 1 d . . . . .
O2 O 0.5588(3) 0.3012(3) 0.5437(3) 0.0404(9) Uani 1 1 d . . . . .
O3 O 0.7287(4) 0.4100(4) 0.4396(3) 0.0500(11) Uani 1 1 d . . . . .
O4 O 0.3361(3) 0.5058(3) 0.8357(3) 0.0328(7) Uani 1 1 d . . . . .
O5 O 0.050(3) 0.135(3) 0.6897(18) 0.057(4) Uani 0.5 1 d . . P B 1
O5B O 0.078(3) 0.118(3) 0.6565(18) 0.057(4) Uani 0.5 1 d . . P C 2
F1 F 0.4080(12) 0.1258(9) 1.0527(7) 0.0868(15) Uani 0.5 1 d D . P D 1
F2 F 0.4812(13) 0.2755(11) 0.9726(9) 0.0868(15) Uani 0.5 1 d . . P D 1
F3 F 0.5746(15) 0.1026(12) 0.9014(10) 0.0868(15) Uani 0.5 1 d . . P D 1
F1B F 0.4152(12) 0.1652(9) 1.0601(7) 0.0868(15) Uani 0.5 1 d D . P D 2
F2B F 0.5296(13) 0.2730(11) 0.9246(9) 0.0868(15) Uani 0.5 1 d . . P D 2
F3B F 0.5622(15) 0.1167(12) 0.9327(10) 0.0868(15) Uani 0.5 1 d . . P D 2
F4 F 0.2456(7) -0.1171(6) 0.8900(7) 0.0662(10) Uani 0.55 1 d . . P E 1
F5 F 0.2237(8) -0.0592(6) 0.7544(6) 0.0662(10) Uani 0.55 1 d D . P E 1
F6 F 0.0860(9) -0.0174(7) 0.8999(8) 0.0662(10) Uani 0.55 1 d . . P E 1
F4B F 0.1645(9) -0.0560(7) 0.9756(8) 0.0662(10) Uani 0.45 1 d . . P E 2
F5B F 0.2600(9) -0.1032(7) 0.8080(9) 0.0662(10) Uani 0.45 1 d D . P E 2
F6B F 0.0862(9) 0.0136(8) 0.8709(10) 0.0662(10) Uani 0.45 1 d D . P E 2
F7 F 0.3786(6) -0.0303(5) 0.4729(5) 0.0815(12) Uani 0.8 1 d . . P F 1
F8 F 0.5225(8) 0.0499(6) 0.3606(6) 0.0815(12) Uani 0.8 1 d . . P F 1
F9 F 0.3901(8) 0.0082(5) 0.3153(6) 0.0815(12) Uani 0.8 1 d . . P F 1
F7B F 0.3350(18) -0.0190(16) 0.3677(15) 0.049(3) Uani 0.2 1 d . . P F 2
F8B F 0.516(2) 0.0302(18) 0.4002(15) 0.049(3) Uani 0.2 1 d . . P F 2
F9B F 0.4693(17) 0.0608(15) 0.2706(14) 0.049(3) Uani 0.2 1 d . . P F 2
F10 F 0.1918(5) 0.3847(7) 0.2644(4) 0.115(3) Uani 1 1 d . . . . .
F11 F 0.0504(4) 0.2917(4) 0.3593(5) 0.0805(15) Uani 1 1 d . . . . .
F12 F 0.0585(7) 0.4439(4) 0.4116(6) 0.113(2) Uani 1 1 d . . . . .
F13 F -0.1737(6) 0.2875(7) 0.8062(6) 0.0783(13) Uani 0.7 1 d . . P G 1
F14 F -0.2915(6) 0.4101(7) 0.9081(6) 0.0783(13) Uani 0.7 1 d . . P G 1
F15 F -0.2096(6) 0.2937(8) 0.9798(7) 0.0783(13) Uani 0.7 1 d . . P G 1
F13B F -0.1467(13) 0.2300(12) 0.8454(15) 0.068(3) Uani 0.3 1 d . . P G 2
F14B F -0.2656(13) 0.3745(12) 0.8461(15) 0.068(3) Uani 0.3 1 d . . P G 2
F15B F -0.2499(13) 0.3111(14) 0.9854(10) 0.068(3) Uani 0.3 1 d D . P G 2
F16 F -0.1416(14) 0.744(3) 0.899(2) 0.072(5) Uani 0.55 1 d . . P H 1
F17 F -0.0608(18) 0.7062(12) 1.0094(14) 0.074(4) Uani 0.55 1 d . . P H 1
F18 F 0.0482(9) 0.7597(7) 0.8472(8) 0.076(3) Uani 0.55 1 d . . P H 1
F16B F -0.0981(19) 0.760(3) 0.874(3) 0.072(5) Uani 0.45 1 d . . P H 2
F17B F -0.106(2) 0.6777(16) 1.0205(18) 0.074(4) Uani 0.45 1 d . . P H 2
F18B F 0.0558(12) 0.7301(9) 0.9073(10) 0.076(3) Uani 0.45 1 d . . P H 2
F19 F 0.6918(7) 0.2154(7) 0.6641(7) 0.0654(18) Uani 0.55 1 d . . P A 1
F20 F 0.8370(7) 0.3192(7) 0.5793(7) 0.0563(17) Uani 0.55 1 d . . P A 1
F21 F 0.8024(6) 0.2014(6) 0.4924(8) 0.0629(17) Uani 0.55 1 d . . P A 1
F19B F 0.6466(9) 0.2916(9) 0.7245(8) 0.0654(18) Uani 0.45 1 d . . P A 2
F20B F 0.7990(8) 0.3777(9) 0.6227(9) 0.0563(17) Uani 0.45 1 d . . P A 2
F21B F 0.7839(8) 0.2196(8) 0.5827(10) 0.0629(17) Uani 0.45 1 d . . P A 2
S1 S 0.64389(10) 0.37193(9) 0.54326(9) 0.0254(2) Uani 1 1 d . . . . .
Te1 Te 0.31197(2) 0.38889(2) 0.66473(2) 0.02344(10) Uani 1 1 d . . . . .

loop_
_atom_site_aniso_label
_atom_site_aniso_U_11
_atom_site_aniso_U_22
_atom_site_aniso_U_33
_atom_site_aniso_U_23
_atom_site_aniso_U_13
_atom_site_aniso_U_12
C1 0.031(2) 0.029(2) 0.026(2) -0.0056(17) -0.0142(19) 0.0063(18)
C2 0.054(3) 0.039(3) 0.051(3) -0.011(2) -0.038(3) 0.009(2)
C3 0.069(4) 0.045(3) 0.045(3) -0.017(3) -0.041(3) 0.021(3)
C4 0.053(3) 0.048(3) 0.025(2) -0.007(2) -0.016(2) 0.019(3)
C5 0.037(3) 0.039(3) 0.029(2) -0.001(2) -0.008(2) 0.008(2)
C6 0.026(2) 0.034(2) 0.023(2) -0.0029(18) -0.0077(18) 0.0032(18)
C7 0.149(9) 0.056(4) 0.101(7) -0.019(4) -0.109(7) 0.027(5)
C8 0.050(4) 0.052(4) 0.081(5) 0.026(4) -0.025(4) -0.009(3)
C9 0.0225(19) 0.024(2) 0.0203(19) -0.0035(16) -0.0067(16) -0.0054(16)
C10 0.025(2) 0.025(2) 0.027(2) -0.0012(17) -0.0102(17) -0.0033(16)
C11 0.033(2) 0.028(2) 0.030(2) -0.0061(18) -0.0077(19) -0.0060(19)
C12 0.039(3) 0.034(3) 0.030(2) -0.0029(19) -0.015(2) -0.012(2)
C13 0.031(2) 0.035(2) 0.028(2) -0.0002(18) -0.0140(19) -0.0088(19)
C14 0.026(2) 0.026(2) 0.025(2) -0.0012(17) -0.0086(17) -0.0037(17)
C15 0.045(3) 0.035(3) 0.059(4) -0.018(3) -0.020(3) 0.002(2)
C16 0.049(3) 0.046(3) 0.041(3) -0.001(2) -0.029(3) -0.006(3)
C17 0.0176(19) 0.035(2) 0.022(2) -0.0018(17) -0.0063(16) 0.0009(17)
C18 0.025(2) 0.042(3) 0.028(2) 0.000(2) -0.0124(19) -0.0033(19)
C19 0.020(2) 0.061(3) 0.026(2) 0.002(2) -0.0088(18) -0.006(2)
C20 0.018(2) 0.073(4) 0.019(2) -0.006(2) -0.0063(17) 0.005(2)
C21 0.024(2) 0.051(3) 0.018(2) -0.0064(19) -0.0072(17) 0.006(2)
C22 0.021(2) 0.036(2) 0.0184(19) -0.0034(17) -0.0064(16) 0.0024(17)
C23 0.026(3) 0.102(6) 0.044(3) -0.001(3) -0.013(2) -0.023(3)
C24 0.034(3) 0.060(4) 0.037(3) -0.021(3) -0.016(2) 0.014(3)
C25 0.029(4) 0.020(5) 0.063(7) 0.003(3) -0.016(4) 0.004(3)
C25B 0.029(4) 0.020(5) 0.063(7) 0.003(3) -0.016(4) 0.004(3)
C26 0.054(4) 0.044(3) 0.055(4) 0.005(3) -0.021(3) -0.016(3)
C27 0.028(2) 0.036(3) 0.026(2) -0.0135(19) -0.0091(18) 0.0003(19)
C28 0.044(3) 0.075(5) 0.048(3) -0.013(3) -0.025(3) -0.011(3)
C29 0.118(14) 0.109(13) 0.134(15) -0.047(11) -0.026(11) -0.054(11)
C30 0.072(15) 0.067(13) 0.057(13) -0.003(8) -0.001(9) -0.029(10)
C31 0.061(11) 0.081(12) 0.13(2) 0.008(13) -0.005(12) -0.022(9)
C29B 0.118(14) 0.109(13) 0.134(15) -0.047(11) -0.026(11) -0.054(11)
C30B 0.072(15) 0.067(13) 0.057(13) -0.003(8) -0.001(9) -0.029(10)
C31B 0.061(11) 0.081(12) 0.13(2) 0.008(13) -0.005(12) -0.022(9)
O1 0.043(3) 0.084(4) 0.094(4) -0.063(3) 0.015(3) -0.026(3)
O2 0.0250(17) 0.039(2) 0.053(2) -0.0167(17) -0.0100(16) -0.0024(15)
O3 0.033(2) 0.083(3) 0.0281(19) 0.009(2) -0.0066(16) -0.015(2)
O4 0.0282(17) 0.0383(19) 0.0292(17) -0.0072(14) -0.0083(14) -0.0041(14)
O5 0.059(12) 0.066(10) 0.050(12) 0.005(9) -0.023(9) -0.023(9)
O5B 0.059(12) 0.066(10) 0.050(12) 0.005(9) -0.023(9) -0.023(9)
F1 0.143(4) 0.083(3) 0.084(3) -0.033(3) -0.098(3) 0.020(3)
F2 0.143(4) 0.083(3) 0.084(3) -0.033(3) -0.098(3) 0.020(3)
F3 0.143(4) 0.083(3) 0.084(3) -0.033(3) -0.098(3) 0.020(3)
F1B 0.143(4) 0.083(3) 0.084(3) -0.033(3) -0.098(3) 0.020(3)
F2B 0.143(4) 0.083(3) 0.084(3) -0.033(3) -0.098(3) 0.020(3)
F3B 0.143(4) 0.083(3) 0.084(3) -0.033(3) -0.098(3) 0.020(3)
F4 0.068(2) 0.048(2) 0.073(3) 0.0070(17) -0.0192(19) -0.0176(17)
F5 0.068(2) 0.048(2) 0.073(3) 0.0070(17) -0.0192(19) -0.0176(17)
F6 0.068(2) 0.048(2) 0.073(3) 0.0070(17) -0.0192(19) -0.0176(17)
F4B 0.068(2) 0.048(2) 0.073(3) 0.0070(17) -0.0192(19) -0.0176(17)
F5B 0.068(2) 0.048(2) 0.073(3) 0.0070(17) -0.0192(19) -0.0176(17)
F6B 0.068(2) 0.048(2) 0.073(3) 0.0070(17) -0.0192(19) -0.0176(17)
F7 0.107(3) 0.048(2) 0.088(3) -0.025(2) -0.042(3) 0.0207(19)
F8 0.107(3) 0.048(2) 0.088(3) -0.025(2) -0.042(3) 0.0207(19)
F9 0.107(3) 0.048(2) 0.088(3) -0.025(2) -0.042(3) 0.0207(19)
F7B 0.051(6) 0.045(6) 0.040(6) -0.023(5) -0.013(5) 0.023(5)
F8B 0.051(6) 0.045(6) 0.040(6) -0.023(5) -0.013(5) 0.023(5)
F9B 0.051(6) 0.045(6) 0.040(6) -0.023(5) -0.013(5) 0.023(5)
F10 0.066(3) 0.221(8) 0.064(3) 0.058(4) -0.043(3) -0.023(4)
F11 0.072(3) 0.083(3) 0.120(4) 0.013(3) -0.072(3) -0.020(2)
F12 0.189(6) 0.075(3) 0.146(5) -0.040(3) -0.147(5) 0.054(4)
F13 0.0377(19) 0.109(4) 0.083(3) -0.020(2) -0.0134(18) -0.027(2)
F14 0.0377(19) 0.109(4) 0.083(3) -0.020(2) -0.0134(18) -0.027(2)
F15 0.0377(19) 0.109(4) 0.083(3) -0.020(2) -0.0134(18) -0.027(2)
F13B 0.045(5) 0.056(5) 0.097(7) 0.004(5) -0.018(5) -0.034(4)
F14B 0.045(5) 0.056(5) 0.097(7) 0.004(5) -0.018(5) -0.034(4)
F15B 0.045(5) 0.056(5) 0.097(7) 0.004(5) -0.018(5) -0.034(4)
F16 0.077(12) 0.068(9) 0.088(13) -0.035(9) -0.056(12) 0.038(11)
F17 0.134(14) 0.053(8) 0.043(4) -0.023(5) -0.046(8) 0.005(6)
F18 0.066(4) 0.042(4) 0.086(7) -0.024(4) 0.001(5) 0.006(3)
F16B 0.077(12) 0.068(9) 0.088(13) -0.035(9) -0.056(12) 0.038(11)
F17B 0.134(14) 0.053(8) 0.043(4) -0.023(5) -0.046(8) 0.005(6)
F18B 0.066(4) 0.042(4) 0.086(7) -0.024(4) 0.001(5) 0.006(3)
F19 0.055(4) 0.081(5) 0.067(4) 0.042(3) -0.035(3) -0.026(3)
F20 0.040(4) 0.070(5) 0.068(5) 0.018(3) -0.032(3) -0.020(3)
F21 0.043(3) 0.036(3) 0.100(5) -0.009(3) -0.024(4) 0.012(2)
F19B 0.055(4) 0.081(5) 0.067(4) 0.042(3) -0.035(3) -0.026(3)
F20B 0.040(4) 0.070(5) 0.068(5) 0.018(3) -0.032(3) -0.020(3)
F21B 0.043(3) 0.036(3) 0.100(5) -0.009(3) -0.024(4) 0.012(2)
S1 0.0215(5) 0.0248(5) 0.0255(5) -0.0006(4) -0.0060(4) -0.0015(4)
Te1 0.01829(14) 0.02628(16) 0.02467(15) -0.00648(10) -0.00763(11) -0.00017(10)

loop_
_atom_type_symbol
_atom_type_description
_atom_type_scat_dispersion_real
_atom_type_scat_dispersion_imag
_atom_type_scat_source
C C 0.0033 0.0016 'International Tables Vol C Tables 4.2.6.8 and 6.1.1.4'
H H 0.0000 0.0000 'International Tables Vol C Tables 4.2.6.8 and 6.1.1.4'
O O 0.0106 0.0060 'International Tables Vol C Tables 4.2.6.8 and 6.1.1.4'
F F 0.0171 0.0103 'International Tables Vol C Tables 4.2.6.8 and 6.1.1.4'
S S 0.1246 0.1234 'International Tables Vol C Tables 4.2.6.8 and 6.1.1.4'
Te Te -0.5308 1.6751 'International Tables Vol C Tables 4.2.6.8 and 6.1.1.4'

loop_
_geom_angle_atom_site_label_1
_geom_angle_atom_site_label_2
_geom_angle_atom_site_label_3
_geom_angle
_geom_angle_site_symmetry_1
_geom_angle_site_symmetry_3
_geom_angle_publ_flag
C6 C1 C2 121.0(5) . . ?
C6 C1 Te1 123.5(3) . . ?
C2 C1 Te1 115.4(4) . . ?
C3 C2 C1 118.9(6) . . ?
C3 C2 H2 120.5 . . ?
C1 C2 H2 120.5 . . ?
C2 C3 C4 120.9(5) . . ?
C2 C3 C7 120.5(6) . . ?
C4 C3 C7 118.6(6) . . ?
C5 C4 C3 118.8(5) . . ?
C5 C4 H4 120.6 . . ?
C3 C4 H4 120.6 . . ?
C4 C5 C6 121.3(6) . . ?
C4 C5 C8 121.4(5) . . ?
C6 C5 C8 117.3(5) . . ?
C1 C6 C5 119.0(5) . . ?
C1 C6 H6 120.5 . . ?
C5 C6 H6 120.5 . . ?
F3B C7 F1B 101.6(9) . . ?
F2 C7 F1 107.3(8) . . ?
F3B C7 F2B 92.8(11) . . ?
F1B C7 F2B 109.0(8) . . ?
F2 C7 F3 118.7(11) . . ?
F1 C7 F3 103.7(9) . . ?
F3B C7 C3 120.3(7) . . ?
F1B C7 C3 119.5(9) . . ?
F2 C7 C3 114.3(7) . . ?
F1 C7 C3 107.3(8) . . ?
F2B C7 C3 110.2(6) . . ?
F3 C7 C3 104.7(6) . . ?
F5B C8 F6B 127.3(10) . . ?
F6 C8 F4 111.3(7) . . ?
F6 C8 F5 100.1(8) . . ?
F4 C8 F5 95.2(7) . . ?
F5B C8 C5 115.6(7) . . ?
F6 C8 C5 121.7(7) . . ?
F6B C8 C5 107.7(7) . . ?
F4 C8 C5 113.8(6) . . ?
F5 C8 C5 110.4(6) . . ?
F5B C8 F4B 104.2(8) . . ?
F6B C8 F4B 95.9(8) . . ?
C5 C8 F4B 100.1(6) . . ?
C10 C9 C14 121.4(4) . . ?
C10 C9 Te1 119.8(3) . . ?
C14 C9 Te1 118.5(3) . . ?
C9 C10 C11 118.7(4) . . ?
C9 C10 H10 120.7 . . ?
C11 C10 H10 120.7 . . ?
C12 C11 C10 120.9(5) . . ?
C12 C11 C15 119.4(5) . . ?
C10 C11 C15 119.7(5) . . ?
C11 C12 C13 119.5(4) . . ?
C11 C12 H12 120.2 . . ?
C13 C12 H12 120.2 . . ?
C12 C13 C14 121.1(5) . . ?
C12 C13 C16 118.2(5) . . ?
C14 C13 C16 120.7(5) . . ?
C13 C14 C9 118.4(4) . . ?
C13 C14 H14 120.8 . . ?
C9 C14 H14 120.8 . . ?
F9 C15 F8 108.4(7) . . ?
F9 C15 F7 106.6(6) . . ?
F8 C15 F7 101.7(6) . . ?
F8B C15 F7B 134.9(13) . . ?
F8B C15 F9B 91.6(12) . . ?
F7B C15 F9B 83.1(12) . . ?
F9 C15 C11 115.2(6) . . ?
F8 C15 C11 112.1(5) . . ?
F7 C15 C11 111.8(5) . . ?
F8B C15 C11 114.3(10) . . ?
F7B C15 C11 110.2(8) . . ?
F9B C15 C11 105.8(8) . . ?
F12 C16 F11 106.2(6) . . ?
F12 C16 F10 105.7(6) . . ?
F11 C16 F10 103.9(5) . . ?
F12 C16 C13 114.6(5) . . ?
F11 C16 C13 114.0(5) . . ?
F10 C16 C13 111.5(5) . . ?
C18 C17 C22 121.0(4) . . ?
C18 C17 Te1 123.5(4) . . ?
C22 C17 Te1 115.5(3) . . ?
C19 C18 C17 118.5(5) . . ?
C19 C18 H18 120.8 . . ?
C17 C18 H18 120.8 . . ?
C20 C19 C18 121.6(5) . . ?
C20 C19 C23 117.9(5) . . ?
C18 C19 C23 120.5(6) . . ?
C19 C20 C21 118.9(4) . . ?
C19 C20 H20 120.5 . . ?
C21 C20 H20 120.5 . . ?
C20 C21 C22 120.8(5) . . ?
C20 C21 C24 119.2(5) . . ?
C22 C21 C24 120.0(5) . . ?
C21 C22 C17 119.2(5) . . ?
C21 C22 H22 120.4 . . ?
C17 C22 H22 120.4 . . ?
F13 C23 F15 119.7(9) . . ?
F15B C23 F14B 104.2(11) . . ?
F13 C23 F14 105.0(7) . . ?
F15 C23 F14 100.4(6) . . ?
F15B C23 F13B 94.4(12) . . ?
F14B C23 F13B 102.3(11) . . ?
F13 C23 C19 111.9(6) . . ?
F15B C23 C19 121.6(8) . . ?
F15 C23 C19 109.6(6) . . ?
F14B C23 C19 117.3(8) . . ?
F14 C23 C19 109.1(7) . . ?
F13B C23 C19 113.3(7) . . ?
F16B C24 F18B 111.9(16) . . ?
F16B C24 F17B 109.0(19) . . ?
F18B C24 F17B 100.4(10) . . ?
F17 C24 F18 105.5(9) . . ?
F17 C24 F16 105.0(16) . . ?
F18 C24 F16 101.6(13) . . ?
F16B C24 C21 117.3(19) . . ?
F17 C24 C21 120.5(9) . . ?
F18B C24 C21 111.7(6) . . ?
F17B C24 C21 104.9(9) . . ?
F18 C24 C21 112.1(5) . . ?
F16 C24 C21 110.4(13) . . ?
F20 C25 F19 109.9(10) . . ?
F20 C25 F21 107.3(9) . . ?
F19 C25 F21 107.7(9) . . ?
F20 C25 S1 111.8(7) . . ?
F19 C25 S1 110.2(8) . . ?
F21 C25 S1 109.7(8) . . ?
F20B C25B F21B 107.7(11) . . ?
F20B C25B F19B 107.4(13) . . ?
F21B C25B F19B 106.8(11) . . ?
F20B C25B S1 111.3(9) . . ?
F21B C25B S1 111.9(11) . . ?
F19B C25B S1 111.4(9) . . ?
C27 C26 H26A 109.5 . . ?
C27 C26 H26B 109.5 . . ?
H26A C26 H26B 109.5 . . ?
C27 C26 H26C 109.5 . . ?
H26A C26 H26C 109.5 . . ?
H26B C26 H26C 109.5 . . ?
O4 C27 C26 121.9(5) . . ?
O4 C27 C28 120.9(5) . . ?
C26 C27 C28 117.3(5) . . ?
C27 C28 H28A 109.5 . . ?
C27 C28 H28B 109.5 . . ?
H28A C28 H28B 109.5 . . ?
C27 C28 H28C 109.5 . . ?
H28A C28 H28C 109.5 . . ?
H28B C28 H28C 109.5 . . ?
C30 C29 H29A 109.5 . . ?
C30 C29 H29B 109.5 . . ?
H29A C29 H29B 109.5 . . ?
C30 C29 H29C 109.5 . . ?
H29A C29 H29C 109.5 . . ?
H29B C29 H29C 109.5 . . ?
O5 C30 C31 127(2) . . ?
O5 C30 C29 115(2) . . ?
C31 C30 C29 117(2) . . ?
C30 C31 H31A 109.5 . . ?
C30 C31 H31B 109.5 . . ?
H31A C31 H31B 109.5 . . ?
C30 C31 H31C 109.5 . . ?
H31A C31 H31C 109.5 . . ?
H31B C31 H31C 109.5 . . ?
C30B C29B H29D 109.5 . . ?
C30B C29B H29E 109.5 . . ?
H29D C29B H29E 109.5 . . ?
C30B C29B H29F 109.5 . . ?
H29D C29B H29F 109.5 . . ?
H29E C29B H29F 109.5 . . ?
O5B C30B C31B 134(2) . . ?
O5B C30B C29B 114(3) . . ?
C31B C30B C29B 105(2) . . ?
C30B C31B H31D 109.5 . . ?
C30B C31B H31E 109.5 . . ?
H31D C31B H31E 109.5 . . ?
C30B C31B H31F 109.5 . . ?
H31D C31B H31F 109.5 . . ?
H31E C31B H31F 109.5 . . ?
O1 S1 O3 113.8(3) . . ?
O1 S1 O2 113.7(2) . . ?
O3 S1 O2 117.0(3) . . ?
O1 S1 C25B 87.7(6) . . ?
O3 S1 C25B 109.6(5) . . ?
O2 S1 C25B 111.2(4) . . ?
O1 S1 C25 112.8(5) . . ?
O3 S1 C25 96.8(4) . . ?
O2 S1 C25 100.5(4) . . ?
C9 Te1 C1 96.28(17) . . ?
C9 Te1 C17 96.33(17) . . ?
C1 Te1 C17 96.11(18) . . ?

loop_
_geom_bond_atom_site_label_1
_geom_bond_atom_site_label_2
_geom_bond_distance
_geom_bond_site_symmetry_2
_geom_bond_publ_flag
C1 C6 1.384(7) . ?
C1 C2 1.389(7) . ?
C1 Te1 2.126(5) . ?
C2 C3 1.387(8) . ?
C2 H2 0.9500 . ?
C3 C4 1.394(10) . ?
C3 C7 1.490(9) . ?
C4 C5 1.382(8) . ?
C4 H4 0.9500 . ?
C5 C6 1.386(7) . ?
C5 C8 1.506(9) . ?
C6 H6 0.9500 . ?
C7 F3B 1.236(17) . ?
C7 F1B 1.304(9) . ?
C7 F2 1.315(16) . ?
C7 F1 1.357(9) . ?
C7 F2B 1.428(17) . ?
C7 F3 1.449(17) . ?
C8 F5B 1.228(8) . ?
C8 F6 1.249(12) . ?
C8 F6B 1.348(9) . ?
C8 F4 1.365(10) . ?
C8 F5 1.405(8) . ?
C8 F4B 1.509(12) . ?
C9 C10 1.388(6) . ?
C9 C14 1.393(6) . ?
C9 Te1 2.123(4) . ?
C10 C11 1.393(7) . ?
C10 H10 0.9500 . ?
C11 C12 1.379(7) . ?
C11 C15 1.499(7) . ?
C12 C13 1.387(7) . ?
C12 H12 0.9500 . ?
C13 C14 1.391(6) . ?
C13 C16 1.497(7) . ?
C14 H14 0.9500 . ?
C15 F9 1.280(9) . ?
C15 F8 1.314(10) . ?
C15 F7 1.353(9) . ?
C15 F8B 1.41(2) . ?
C15 F7B 1.41(2) . ?
C15 F9B 1.498(19) . ?
C16 F12 1.306(8) . ?
C16 F11 1.310(7) . ?
C16 F10 1.322(8) . ?
C17 C18 1.389(7) . ?
C17 C22 1.389(7) . ?
C17 Te1 2.129(4) . ?
C18 C19 1.386(7) . ?
C18 H18 0.9500 . ?
C19 C20 1.384(8) . ?
C19 C23 1.496(8) . ?
C20 C21 1.386(8) . ?
C20 H20 0.9500 . ?
C21 C22 1.387(6) . ?
C21 C24 1.495(8) . ?
C22 H22 0.9500 . ?
C23 F13 1.255(10) . ?
C23 F15B 1.312(9) . ?
C23 F15 1.313(12) . ?
C23 F14B 1.317(18) . ?
C23 F14 1.400(11) . ?
C23 F13B 1.477(18) . ?
C24 F16B 1.25(4) . ?
C24 F17 1.287(17) . ?
C24 F18B 1.312(16) . ?
C24 F17B 1.37(2) . ?
C24 F18 1.387(12) . ?
C24 F16 1.40(3) . ?
C25 F20 1.314(13) . ?
C25 F19 1.327(13) . ?
C25 F21 1.339(15) . ?
C25 S1 1.849(11) . ?
C25B F20B 1.312(16) . ?
C25B F21B 1.314(15) . ?
C25B F19B 1.334(17) . ?
C25B S1 1.798(14) . ?
C26 C27 1.483(8) . ?
C26 H26A 0.9800 . ?
C26 H26B 0.9800 . ?
C26 H26C 0.9800 . ?
C27 O4 1.223(6) . ?
C27 C28 1.495(8) . ?
C28 H28A 0.9800 . ?
C28 H28B 0.9800 . ?
C28 H28C 0.9800 . ?
C29 C30 1.66(3) . ?
C29 H29A 0.9800 . ?
C29 H29B 0.9800 . ?
C29 H29C 0.9800 . ?
C30 O5 1.21(4) . ?
C30 C31 1.48(3) . ?
C31 H31A 0.9800 . ?
C31 H31B 0.9800 . ?
C31 H31C 0.9800 . ?
C29B C30B 1.66(4) . ?
C29B H29D 0.9800 . ?
C29B H29E 0.9800 . ?
C29B H29F 0.9800 . ?
C30B O5B 1.21(4) . ?
C30B C31B 1.35(3) . ?
C31B H31D 0.9800 . ?
C31B H31E 0.9800 . ?
C31B H31F 0.9800 . ?
O1 S1 1.411(5) . ?
O2 S1 1.437(4) . ?
O3 S1 1.428(4) . ?

loop_
_geom_torsion_atom_site_label_1
_geom_torsion_atom_site_label_2
_geom_torsion_atom_site_label_3
_geom_torsion_atom_site_label_4
_geom_torsion
_geom_torsion_site_symmetry_1
_geom_torsion_site_symmetry_2
_geom_torsion_site_symmetry_3
_geom_torsion_site_symmetry_4
_geom_torsion_publ_flag
C6 C1 C2 C3 -0.4(8) . . . . ?
Te1 C1 C2 C3 177.8(4) . . . . ?
C1 C2 C3 C4 0.7(9) . . . . ?
C1 C2 C3 C7 -178.5(6) . . . . ?
C2 C3 C4 C5 -0.1(9) . . . . ?
C7 C3 C4 C5 179.1(6) . . . . ?
C3 C4 C5 C6 -0.9(8) . . . . ?
C3 C4 C5 C8 179.5(6) . . . . ?
C2 C1 C6 C5 -0.5(7) . . . . ?
Te1 C1 C6 C5 -178.5(4) . . . . ?
C4 C5 C6 C1 1.1(7) . . . . ?
C8 C5 C6 C1 -179.2(5) . . . . ?
C2 C3 C7 F3B -110.2(12) . . . . ?
C4 C3 C7 F3B 70.6(13) . . . . ?
C2 C3 C7 F1B 123.1(9) . . . . ?
C4 C3 C7 F1B -56.0(11) . . . . ?
C2 C3 C7 F2 25.6(12) . . . . ?
C4 C3 C7 F2 -153.6(9) . . . . ?
C2 C3 C7 F1 144.3(8) . . . . ?
C4 C3 C7 F1 -34.8(10) . . . . ?
C2 C3 C7 F2B -4.3(11) . . . . ?
C4 C3 C7 F2B 176.6(7) . . . . ?
C2 C3 C7 F3 -106.0(10) . . . . ?
C4 C3 C7 F3 74.9(10) . . . . ?
C4 C5 C8 F5B -77.4(10) . . . . ?
C6 C5 C8 F5B 102.9(9) . . . . ?
C4 C5 C8 F6 113.1(9) . . . . ?
C6 C5 C8 F6 -66.6(10) . . . . ?
C4 C5 C8 F6B 133.4(8) . . . . ?
C6 C5 C8 F6B -46.3(9) . . . . ?
C4 C5 C8 F4 -24.5(9) . . . . ?
C6 C5 C8 F4 155.8(6) . . . . ?
C4 C5 C8 F5 -130.1(7) . . . . ?
C6 C5 C8 F5 50.2(8) . . . . ?
C4 C5 C8 F4B 33.8(8) . . . . ?
C6 C5 C8 F4B -145.9(6) . . . . ?
C14 C9 C10 C11 -2.2(7) . . . . ?
Te1 C9 C10 C11 -175.6(3) . . . . ?
C9 C10 C11 C12 1.8(7) . . . . ?
C9 C10 C11 C15 -179.0(5) . . . . ?
C10 C11 C12 C13 -0.3(7) . . . . ?
C15 C11 C12 C13 -179.6(5) . . . . ?
C11 C12 C13 C14 -0.8(7) . . . . ?
C11 C12 C13 C16 176.9(5) . . . . ?
C12 C13 C14 C9 0.4(7) . . . . ?
C16 C13 C14 C9 -177.3(4) . . . . ?
C10 C9 C14 C13 1.1(7) . . . . ?
Te1 C9 C14 C13 174.7(3) . . . . ?
C12 C11 C15 F9 0.8(9) . . . . ?
C10 C11 C15 F9 -178.4(6) . . . . ?
C12 C11 C15 F8 125.4(6) . . . . ?
C10 C11 C15 F8 -53.8(8) . . . . ?
C12 C11 C15 F7 -121.1(6) . . . . ?
C10 C11 C15 F7 59.7(7) . . . . ?
C12 C11 C15 F8B 150.5(11) . . . . ?
C10 C11 C15 F8B -28.8(12) . . . . ?
C12 C11 C15 F7B -37.1(11) . . . . ?
C10 C11 C15 F7B 143.7(10) . . . . ?
C12 C11 C15 F9B 51.3(10) . . . . ?
C10 C11 C15 F9B -128.0(10) . . . . ?
C12 C13 C16 F12 173.6(6) . . . . ?
C14 C13 C16 F12 -8.7(8) . . . . ?
C12 C13 C16 F11 50.9(7) . . . . ?
C14 C13 C16 F11 -131.4(6) . . . . ?
C12 C13 C16 F10 -66.4(7) . . . . ?
C14 C13 C16 F10 111.3(7) . . . . ?
C22 C17 C18 C19 -3.6(7) . . . . ?
Te1 C17 C18 C19 174.3(4) . . . . ?
C17 C18 C19 C20 1.3(7) . . . . ?
C17 C18 C19 C23 -179.4(5) . . . . ?
C18 C19 C20 C21 1.8(8) . . . . ?
C23 C19 C20 C21 -177.5(5) . . . . ?
C19 C20 C21 C22 -2.7(7) . . . . ?
C19 C20 C21 C24 177.2(5) . . . . ?
C20 C21 C22 C17 0.4(7) . . . . ?
C24 C21 C22 C17 -179.4(4) . . . . ?
C18 C17 C22 C21 2.8(7) . . . . ?
Te1 C17 C22 C21 -175.3(3) . . . . ?
C20 C19 C23 F13 143.6(7) . . . . ?
C18 C19 C23 F13 -35.7(10) . . . . ?
C20 C19 C23 F15B -61.0(13) . . . . ?
C18 C19 C23 F15B 119.7(12) . . . . ?
C20 C19 C23 F15 -81.1(8) . . . . ?
C18 C19 C23 F15 99.5(8) . . . . ?
C20 C19 C23 F14B 68.9(12) . . . . ?
C18 C19 C23 F14B -110.4(11) . . . . ?
C20 C19 C23 F14 27.9(8) . . . . ?
C18 C19 C23 F14 -151.5(6) . . . . ?
C20 C19 C23 F13B -172.3(9) . . . . ?
C18 C19 C23 F13B 8.4(11) . . . . ?
C20 C21 C24 F16B -70.8(16) . . . . ?
C22 C21 C24 F16B 109.0(15) . . . . ?
C20 C21 C24 F17 75.7(11) . . . . ?
C22 C21 C24 F17 -104.5(11) . . . . ?
C20 C21 C24 F18B 158.2(8) . . . . ?
C22 C21 C24 F18B -22.0(9) . . . . ?
C20 C21 C24 F17B 50.3(12) . . . . ?
C22 C21 C24 F17B -129.9(11) . . . . ?
C20 C21 C24 F18 -159.4(7) . . . . ?
C22 C21 C24 F18 20.5(9) . . . . ?
C20 C21 C24 F16 -46.9(14) . . . . ?
C22 C21 C24 F16 132.9(13) . . . . ?
F20B C25B S1 O1 -64.3(10) . . . . ?
F21B C25B S1 O1 175.2(9) . . . . ?
F19B C25B S1 O1 55.6(10) . . . . ?
F20B C25B S1 O3 50.2(11) . . . . ?
F21B C25B S1 O3 -70.4(10) . . . . ?
F19B C25B S1 O3 170.1(9) . . . . ?
F20B C25B S1 O2 -178.9(9) . . . . ?
F21B C25B S1 O2 60.5(10) . . . . ?
F19B C25B S1 O2 -59.1(11) . . . . ?
F20 C25 S1 O1 -56.8(10) . . . . ?
F19 C25 S1 O1 65.8(9) . . . . ?
F21 C25 S1 O1 -175.7(6) . . . . ?
F20 C25 S1 O3 62.6(9) . . . . ?
F19 C25 S1 O3 -174.8(8) . . . . ?
F21 C25 S1 O3 -56.3(7) . . . . ?
F20 C25 S1 O2 -178.3(8) . . . . ?
F19 C25 S1 O2 -55.7(9) . . . . ?
F21 C25 S1 O2 62.8(7) . . . . ?
